data_4325743
loop_
_publ_author_name
'Wen-Jian Chen'
'Da-Hai Yu'
'Xin Xiao'
'Yun-Qian Zhang'
'Qian-Jiang Zhu'
'Sai-Feng Xue'
'Zhu Tao'
'Gang Wei'

_publ_section_title
;
 Difference of Coordination between Alkali- and Alkaline-Earth-Metal Ions
 to a Symmetrical \a,\a',\d,\d'-Tetramethylcucurbit[6]uril
;
_journal_name_full 'Inorganic Chemistry'
_journal_page_first 6956
_journal_page_last 6964
_journal_paper_doi 10.1021/ic200109s
_journal_volume 50
_journal_year 2011
_chemical_formula_moiety 'C40 H58 K2 N24 O19, I2, 12(H2 O)'
_chemical_formula_sum 'C40 H82 I2 K2 N24 O31'
_chemical_formula_weight 1727.30
_chemical_name_systematic
;
 ?
;
_space_group_IT_number 2
_symmetry_cell_setting triclinic
_symmetry_space_group_name_Hall '-P 1'
_symmetry_space_group_name_H-M 'P -1'
_atom_sites_solution_hydrogens geom
_atom_sites_solution_primary direct
_atom_sites_solution_secondary difmap
_audit_creation_method SHELXL-97
_cell_angle_alpha 117.784(2)
_cell_angle_beta 94.009(3)
_cell_angle_gamma 104.474(3)
_cell_formula_units_Z 1
_cell_length_a 11.8214(14)
_cell_length_b 12.9387(8)
_cell_length_c 13.0732(8)
_cell_measurement_reflns_used 75
_cell_measurement_temperature 223(2)
_cell_measurement_theta_max 21.6
_cell_measurement_theta_min 2.34
_cell_volume 1671.9(3)
_computing_structure_refinement 'SHELXL-97 (Sheldrick, 1997)'
_diffrn_ambient_temperature 223(2)
_diffrn_measured_fraction_theta_full 0.965
_diffrn_measured_fraction_theta_max 0.965
_diffrn_measurement_device_type 'Bruker CCD Area Detector'
_diffrn_measurement_method '\f and \w scan'
_diffrn_radiation_monochromator graphite
_diffrn_radiation_source 'fine-focus sealed tube'
_diffrn_radiation_type MoK\a
_diffrn_radiation_wavelength 0.71073
_diffrn_reflns_av_R_equivalents 0.0389
_diffrn_reflns_av_sigmaI/netI 0.0446
_diffrn_reflns_limit_h_max 14
_diffrn_reflns_limit_h_min -13
_diffrn_reflns_limit_k_max 15
_diffrn_reflns_limit_k_min -15
_diffrn_reflns_limit_l_max 15
_diffrn_reflns_limit_l_min -14
_diffrn_reflns_number 18697
_diffrn_reflns_theta_full 26.00
_diffrn_reflns_theta_max 26.00
_diffrn_reflns_theta_min 1.80
_exptl_absorpt_coefficient_mu 1.169
_exptl_absorpt_correction_T_max 0.7913
_exptl_absorpt_correction_T_min 0.7132
_exptl_absorpt_correction_type multi-scan
_exptl_absorpt_process_details 'SADABS (Bruker, 2005)'
_exptl_crystal_colour colorless
_exptl_crystal_density_diffrn 1.716
_exptl_crystal_description prism
_exptl_crystal_F_000 882
_exptl_crystal_size_max 0.31
_exptl_crystal_size_mid 0.28
_exptl_crystal_size_min 0.21
_platon_squeeze_details
;
;
_refine_diff_density_max 0.565
_refine_diff_density_min -1.035
_refine_diff_density_rms 0.094
_refine_ls_extinction_method none
_refine_ls_goodness_of_fit_ref 1.069
_refine_ls_hydrogen_treatment constr
_refine_ls_matrix_type full
_refine_ls_number_parameters 416
_refine_ls_number_reflns 6349
_refine_ls_number_restraints 0
_refine_ls_restrained_S_all 1.069
_refine_ls_R_factor_all 0.0532
_refine_ls_R_factor_gt 0.0429
_refine_ls_shift/su_max 0.001
_refine_ls_shift/su_mean 0.000
_refine_ls_structure_factor_coef Fsqd
_refine_ls_weighting_details 'calc w=1/[\s^2^(Fo^2^)+(0.0658P)^2^+0.9859P] where P=(Fo^2^+2Fc^2^)/3'
_refine_ls_weighting_scheme calc
_refine_ls_wR_factor_gt 0.1141
_refine_ls_wR_factor_ref 0.1198
_reflns_number_gt 5218
_reflns_number_total 6349
_reflns_threshold_expression >2sigma(I)
_cod_data_source_file ic200109s_si_003_06.cif
_cod_data_source_block complex06
_cod_original_cell_volume 1671.9(2)
_cod_database_code 4325743

loop_
_symmetry_equiv_pos_as_xyz
'x, y, z'
'-x, -y, -z'

loop_
_atom_site_label
_atom_site_type_symbol
_atom_site_fract_x
_atom_site_fract_y
_atom_site_fract_z
_atom_site_U_iso_or_equiv
_atom_site_adp_type
_atom_site_occupancy
_atom_site_symmetry_multiplicity
_atom_site_calc_flag
_atom_site_refinement_flags
_atom_site_disorder_assembly
_atom_site_disorder_group
O1W O 0.0873(4) 0.8181(5) -0.0596(4) 0.0492(11) Uani 0.75 1 d P A 1
O1W' O 0.1223(15) 0.7439(16) -0.0658(11) 0.065(5) Uani 0.25 1 d P A 2
O2W O -0.3298(4) 1.2088(4) -0.0861(4) 0.0680(11) Uani 1 1 d . . .
O3W O 0.1359(4) 0.6058(4) 0.1453(4) 0.0796(13) Uani 1 1 d . A .
K1 K 0.09739(10) 0.80730(11) 0.14458(10) 0.0544(3) Uani 1 1 d . . .
I1 I 0.42954(3) 1.65495(3) 0.49250(3) 0.0338(2) Uani 0.903(4) 1 d P . .
I1' I 0.444(2) 1.665(2) 0.464(3) 0.316(15) Uani 0.097(4) 1 d P B 2
O4W O 0.0007(10) 0.9929(10) 0.1054(9) 0.098(3) Uani 0.50 1 d P A .
C1 C 0.2864(3) 1.1324(3) 0.2827(3) 0.0234(8) Uani 1 1 d . . .
C2 C 0.3352(3) 1.3182(3) 0.2807(3) 0.0217(7) Uani 1 1 d . . .
H2 H 0.4171 1.3782 0.3142 0.026 Uiso 1 1 calc R A .
C3 C 0.2650(3) 1.3281(3) 0.3790(3) 0.0196(7) Uani 1 1 d . A .
H3 H 0.3138 1.3926 0.4587 0.023 Uiso 1 1 calc R . .
C4 C 0.1684(3) 1.3766(3) 0.2530(3) 0.0229(8) Uani 1 1 d . . .
C5 C 0.1882(3) 1.1795(3) 0.4526(3) 0.0230(8) Uani 1 1 d . . .
H5A H 0.2226 1.2524 0.5314 0.028 Uiso 1 1 calc R A .
H5B H 0.2132 1.1124 0.4517 0.028 Uiso 1 1 calc R . .
C6 C 0.0849(3) 1.3999(3) 0.4285(3) 0.0213(7) Uani 1 1 d . . .
H6A H 0.1323 1.4473 0.5100 0.026 Uiso 1 1 calc R A .
H6B H 0.0526 1.4553 0.4131 0.026 Uiso 1 1 calc R . .
C7 C -0.0086(3) 1.0234(3) 0.3777(3) 0.0212(7) Uani 1 1 d . . .
C8 C -0.0120(3) 1.2286(3) 0.4770(3) 0.0211(7) Uani 1 1 d . . .
C9 C -0.1452(3) 1.1347(3) 0.4294(3) 0.0208(7) Uani 1 1 d . A .
C10 C -0.1217(3) 1.2626(3) 0.3445(3) 0.0219(7) Uani 1 1 d . . .
C11 C -0.2177(3) 0.8953(3) 0.3101(3) 0.0236(8) Uani 1 1 d . . .
H11A H -0.2850 0.8987 0.3499 0.028 Uiso 1 1 calc R A .
H11B H -0.1859 0.8338 0.3139 0.028 Uiso 1 1 calc R . .
C12 C -0.3210(3) 1.1092(3) 0.2797(3) 0.0225(7) Uani 1 1 d . . .
H12A H -0.3708 1.0884 0.3285 0.027 Uiso 1 1 calc R A .
H12B H -0.3446 1.1715 0.2690 0.027 Uiso 1 1 calc R . .
C13 C -0.2307(3) 0.7660(3) 0.0957(3) 0.0230(8) Uani 1 1 d . . .
C14 C -0.3658(3) 0.8768(3) 0.1470(3) 0.0217(7) Uani 1 1 d . . .
H14 H -0.4339 0.8540 0.1806 0.026 Uiso 1 1 calc R A .
C15 C -0.3934(3) 0.7942(3) 0.0111(3) 0.0214(7) Uani 1 1 d . A .
H15 H -0.4748 0.7333 -0.0196 0.026 Uiso 1 1 calc R . .
C16 C -0.3551(3) 0.9998(3) 0.0592(3) 0.0223(7) Uani 1 1 d . . .
C17 C -0.3078(3) 0.6273(3) -0.1199(3) 0.0240(8) Uani 1 1 d . . .
H17A H -0.2615 0.5811 -0.1043 0.029 Uiso 1 1 calc R A .
H17B H -0.3913 0.5738 -0.1530 0.029 Uiso 1 1 calc R . .
C18 C -0.4214(3) 0.8463(3) -0.1531(3) 0.0240(8) Uani 1 1 d . . .
H18A H -0.4974 0.7786 -0.1865 0.029 Uiso 1 1 calc R A .
H18B H -0.4363 0.9162 -0.1559 0.029 Uiso 1 1 calc R . .
C19 C 0.0283(3) 1.3128(3) 0.6111(3) 0.0263(8) Uani 1 1 d . A .
H19A H 0.0288 1.2633 0.6484 0.039 Uiso 1 1 calc R . .
H19B H -0.0266 1.3593 0.6397 0.039 Uiso 1 1 calc R . .
H19C H 0.1082 1.3693 0.6303 0.039 Uiso 1 1 calc R . .
C20 C -0.2184(3) 1.1474(4) 0.5231(3) 0.0283(8) Uani 1 1 d . . .
H20A H -0.2306 1.2273 0.5576 0.042 Uiso 1 1 calc R A .
H20B H -0.1760 1.1403 0.5845 0.042 Uiso 1 1 calc R . .
H20C H -0.2954 1.0828 0.4870 0.042 Uiso 1 1 calc R . .
N1 N 0.3370(3) 1.1922(3) 0.2255(3) 0.0220(6) Uani 1 1 d . . .
N2 N 0.2364(3) 1.2063(3) 0.3657(3) 0.0225(6) Uani 1 1 d . A .
N3 N 0.2636(3) 1.3441(3) 0.2068(3) 0.0210(6) Uani 1 1 d . . .
N4 N 0.1633(3) 1.3579(3) 0.3478(3) 0.0216(6) Uani 1 1 d . A .
N5 N 0.0589(3) 1.1447(2) 0.4330(3) 0.0207(6) Uani 1 1 d . A .
N6 N -0.1253(3) 1.0145(2) 0.3743(3) 0.0223(6) Uani 1 1 d . A .
N7 N -0.0137(3) 1.3004(3) 0.4181(3) 0.0216(6) Uani 1 1 d . A .
N8 N -0.1963(3) 1.1619(2) 0.3426(2) 0.0203(6) Uani 1 1 d . A .
N9 N -0.2619(3) 0.8547(3) 0.1869(3) 0.0243(7) Uani 1 1 d . A .
N10 N -0.3015(3) 0.7350(3) -0.0086(3) 0.0231(6) Uani 1 1 d . A .
N11 N -0.3444(3) 0.9993(3) 0.1644(3) 0.0240(7) Uani 1 1 d . A .
N12 N -0.3811(3) 0.8818(3) -0.0308(3) 0.0234(6) Uani 1 1 d . A .
O1 O 0.2879(2) 1.0301(2) 0.2618(2) 0.0303(6) Uani 1 1 d . A .
O2 O 0.0308(2) 0.9367(2) 0.3408(2) 0.0275(6) Uani 1 1 d . A .
O3 O -0.1536(2) 0.7212(2) 0.1051(2) 0.0300(6) Uani 1 1 d . A .
O4 O 0.1002(2) 1.4147(2) 0.2159(2) 0.0290(6) Uani 1 1 d . A .
O5 O -0.1465(2) 1.3127(2) 0.2901(2) 0.0282(6) Uani 1 1 d . A .
O6 O -0.3451(2) 1.0912(2) 0.0494(2) 0.0290(6) Uani 1 1 d . A .

loop_
_atom_site_aniso_label
_atom_site_aniso_U_11
_atom_site_aniso_U_22
_atom_site_aniso_U_33
_atom_site_aniso_U_23
_atom_site_aniso_U_13
_atom_site_aniso_U_12
O1W 0.041(3) 0.065(3) 0.038(3) 0.024(2) 0.010(2) 0.013(2)
O1W' 0.063(10) 0.080(11) 0.015(6) 0.027(7) -0.015(6) -0.037(9)
O2W 0.068(3) 0.071(2) 0.081(3) 0.050(2) 0.019(2) 0.025(2)
O3W 0.115(4) 0.068(2) 0.071(3) 0.040(2) 0.050(3) 0.035(2)
K1 0.0500(7) 0.0653(7) 0.0441(6) 0.0218(5) 0.0154(5) 0.0223(5)
I1 0.0366(3) 0.0273(2) 0.0301(3) 0.00862(14) -0.00268(13) 0.01297(14)
I1' 0.30(3) 0.26(2) 0.25(2) 0.036(16) -0.074(17) 0.107(18)
O4W 0.107(8) 0.115(8) 0.087(7) 0.062(6) 0.028(6) 0.036(6)
C1 0.0174(18) 0.0287(17) 0.0218(18) 0.0121(15) 0.0000(14) 0.0063(14)
C2 0.0194(18) 0.0243(16) 0.0220(18) 0.0131(14) 0.0027(14) 0.0055(13)
C3 0.0136(17) 0.0246(16) 0.0201(17) 0.0115(14) 0.0046(14) 0.0047(13)
C4 0.0221(19) 0.0219(15) 0.0240(19) 0.0119(15) 0.0035(15) 0.0056(14)
C5 0.0208(19) 0.0276(17) 0.0236(19) 0.0149(15) 0.0043(15) 0.0085(14)
C6 0.0197(18) 0.0198(15) 0.0264(19) 0.0121(14) 0.0081(15) 0.0075(13)
C7 0.0235(19) 0.0279(17) 0.0199(18) 0.0177(15) 0.0088(15) 0.0078(14)
C8 0.0195(18) 0.0248(16) 0.0214(18) 0.0130(14) 0.0071(14) 0.0075(13)
C9 0.0171(18) 0.0252(16) 0.0211(18) 0.0133(14) 0.0034(14) 0.0053(13)
C10 0.0236(19) 0.0295(17) 0.0189(18) 0.0132(15) 0.0093(15) 0.0150(15)
C11 0.0207(19) 0.0260(16) 0.0244(19) 0.0166(15) 0.0043(15) 0.0000(14)
C12 0.0204(19) 0.0287(17) 0.0196(18) 0.0115(15) 0.0045(14) 0.0109(14)
C13 0.0238(19) 0.0190(15) 0.0261(19) 0.0136(14) 0.0048(15) 0.0021(14)
C14 0.0145(17) 0.0282(16) 0.0244(19) 0.0158(15) 0.0064(14) 0.0039(13)
C15 0.0147(18) 0.0267(16) 0.0210(18) 0.0113(14) 0.0051(14) 0.0051(13)
C16 0.0144(18) 0.0317(18) 0.0223(18) 0.0144(15) 0.0052(14) 0.0077(14)
C17 0.028(2) 0.0221(16) 0.0241(19) 0.0146(15) 0.0079(16) 0.0054(14)
C18 0.0196(19) 0.0350(18) 0.0205(18) 0.0133(15) 0.0069(15) 0.0140(15)
C19 0.026(2) 0.0307(18) 0.0215(19) 0.0129(15) 0.0065(16) 0.0082(15)
C20 0.024(2) 0.039(2) 0.027(2) 0.0205(17) 0.0084(16) 0.0085(16)
N1 0.0206(16) 0.0251(14) 0.0211(15) 0.0109(12) 0.0068(12) 0.0096(12)
N2 0.0218(16) 0.0272(14) 0.0224(16) 0.0145(13) 0.0068(13) 0.0093(12)
N3 0.0186(16) 0.0275(14) 0.0209(15) 0.0148(13) 0.0066(12) 0.0077(12)
N4 0.0211(16) 0.0285(14) 0.0221(15) 0.0164(13) 0.0095(13) 0.0101(12)
N5 0.0193(15) 0.0224(13) 0.0229(15) 0.0127(12) 0.0049(12) 0.0083(11)
N6 0.0230(16) 0.0223(13) 0.0214(15) 0.0120(12) 0.0029(13) 0.0055(12)
N7 0.0211(16) 0.0253(14) 0.0239(16) 0.0166(12) 0.0055(13) 0.0072(12)
N8 0.0175(15) 0.0256(14) 0.0212(15) 0.0150(12) 0.0042(12) 0.0056(11)
N9 0.0226(16) 0.0286(14) 0.0223(16) 0.0132(13) 0.0045(13) 0.0084(12)
N10 0.0251(17) 0.0253(14) 0.0190(15) 0.0107(12) 0.0040(13) 0.0092(12)
N11 0.0264(17) 0.0261(14) 0.0179(15) 0.0105(12) 0.0046(13) 0.0072(12)
N12 0.0207(16) 0.0327(15) 0.0190(15) 0.0127(13) 0.0041(12) 0.0122(12)
O1 0.0338(16) 0.0261(12) 0.0346(15) 0.0157(12) 0.0096(12) 0.0139(11)
O2 0.0273(14) 0.0251(12) 0.0340(15) 0.0167(11) 0.0062(12) 0.0109(10)
O3 0.0314(15) 0.0285(12) 0.0307(15) 0.0146(11) 0.0028(12) 0.0122(11)
O4 0.0272(15) 0.0389(14) 0.0346(15) 0.0256(12) 0.0106(12) 0.0163(12)
O5 0.0276(15) 0.0357(13) 0.0315(14) 0.0234(12) 0.0061(12) 0.0130(11)
O6 0.0341(16) 0.0330(13) 0.0256(14) 0.0181(11) 0.0069(12) 0.0124(11)

loop_
_atom_type_symbol
_atom_type_description
_atom_type_scat_dispersion_real
_atom_type_scat_dispersion_imag
_atom_type_scat_source
C C 0.0033 0.0016 'International Tables Vol C Tables 4.2.6.8 and 6.1.1.4'
H H 0.0000 0.0000 'International Tables Vol C Tables 4.2.6.8 and 6.1.1.4'
N N 0.0061 0.0033 'International Tables Vol C Tables 4.2.6.8 and 6.1.1.4'
O O 0.0106 0.0060 'International Tables Vol C Tables 4.2.6.8 and 6.1.1.4'
K K 0.2009 0.2494 'International Tables Vol C Tables 4.2.6.8 and 6.1.1.4'
I I -0.4742 1.8119 'International Tables Vol C Tables 4.2.6.8 and 6.1.1.4'

loop_
_geom_angle_atom_site_label_1
_geom_angle_atom_site_label_2
_geom_angle_atom_site_label_3
_geom_angle
_geom_angle_site_symmetry_1
_geom_angle_site_symmetry_3
O1W' K1 O2 154.1(5) . .
O1W' K1 O1W 23.9(5) . .
O2 K1 O1W 130.25(13) . .
O1W' K1 O3W 95.9(5) . .
O2 K1 O3W 109.03(10) . .
O1W K1 O3W 119.34(14) . .
O1W' K1 O1 97.9(3) . .
O2 K1 O1 77.14(8) . .
O1W K1 O1 90.22(12) . .
O3W K1 O1 117.15(12) . .
O1W' K1 O3 100.1(4) . .
O2 K1 O3 71.03(8) . .
O1W K1 O3 91.99(12) . .
O3W K1 O3 96.36(12) . .
O1 K1 O3 139.80(8) . .
O1W' K1 O2W 60.7(4) . 2_575
O2 K1 O2W 133.82(11) . 2_575
O1W K1 O2W 76.45(13) . 2_575
O3W K1 O2W 70.58(12) . 2_575
O1 K1 O2W 64.43(10) . 2_575
O3 K1 O2W 154.10(11) . 2_575
O1W' K1 O4W 80.1(5) . .
O2 K1 O4W 74.06(19) . .
O1W K1 O4W 56.2(2) . .
O3W K1 O4W 167.4(2) . .
O1 K1 O4W 75.4(2) . .
O3 K1 O4W 72.8(2) . .
O2W K1 O4W 116.6(2) 2_575 .
O1 C1 N2 126.7(3) . .
O1 C1 N1 125.0(3) . .
N2 C1 N1 108.3(3) . .
N3 C2 N1 114.7(3) . .
N3 C2 C3 103.5(3) . .
N1 C2 C3 103.3(3) . .
N3 C2 H2 111.6 . .
N1 C2 H2 111.6 . .
C3 C2 H2 111.6 . .
N4 C3 N2 114.6(3) . .
N4 C3 C2 103.4(3) . .
N2 C3 C2 103.2(3) . .
N4 C3 H3 111.7 . .
N2 C3 H3 111.7 . .
C2 C3 H3 111.7 . .
O4 C4 N4 125.9(3) . .
O4 C4 N3 126.3(3) . .
N4 C4 N3 107.7(3) . .
N2 C5 N5 113.9(3) . .
N2 C5 H5A 108.8 . .
N5 C5 H5A 108.8 . .
N2 C5 H5B 108.8 . .
N5 C5 H5B 108.8 . .
H5A C5 H5B 107.7 . .
N7 C6 N4 113.5(3) . .
N7 C6 H6A 108.9 . .
N4 C6 H6A 108.9 . .
N7 C6 H6B 108.9 . .
N4 C6 H6B 108.9 . .
H6A C6 H6B 107.7 . .
O2 C7 N6 125.5(3) . .
O2 C7 N5 125.3(3) . .
N6 C7 N5 109.2(3) . .
N7 C8 N5 114.2(3) . .
N7 C8 C19 110.8(3) . .
N5 C8 C19 110.8(3) . .
N7 C8 C9 102.6(3) . .
N5 C8 C9 101.9(2) . .
C19 C8 C9 116.0(3) . .
N6 C9 N8 113.0(3) . .
N6 C9 C20 111.2(3) . .
N8 C9 C20 112.1(3) . .
N6 C9 C8 102.3(3) . .
N8 C9 C8 102.2(3) . .
C20 C9 C8 115.4(3) . .
O5 C10 N8 126.2(3) . .
O5 C10 N7 124.7(3) . .
N8 C10 N7 109.1(3) . .
N6 C11 N9 114.5(3) . .
N6 C11 H11A 108.6 . .
N9 C11 H11A 108.6 . .
N6 C11 H11B 108.6 . .
N9 C11 H11B 108.6 . .
H11A C11 H11B 107.6 . .
N11 C12 N8 113.7(3) . .
N11 C12 H12A 108.8 . .
N8 C12 H12A 108.8 . .
N11 C12 H12B 108.8 . .
N8 C12 H12B 108.8 . .
H12A C12 H12B 107.7 . .
O3 C13 N9 126.0(3) . .
O3 C13 N10 125.7(3) . .
N9 C13 N10 108.2(3) . .
N11 C14 N9 114.9(3) . .
N11 C14 C15 103.5(3) . .
N9 C14 C15 103.8(3) . .
N11 C14 H14 111.4 . .
N9 C14 H14 111.4 . .
C15 C14 H14 111.4 . .
N10 C15 N12 114.2(3) . .
N10 C15 C14 103.3(3) . .
N12 C15 C14 103.3(3) . .
N10 C15 H15 111.8 . .
N12 C15 H15 111.8 . .
C14 C15 H15 111.8 . .
O6 C16 N12 126.5(3) . .
O6 C16 N11 125.3(3) . .
N12 C16 N11 108.2(3) . .
N3 C17 N10 113.9(3) 2_575 .
N3 C17 H17A 108.8 2_575 .
N10 C17 H17A 108.8 . .
N3 C17 H17B 108.8 2_575 .
N10 C17 H17B 108.8 . .
H17A C17 H17B 107.7 . .
N1 C18 N12 113.4(3) 2_575 .
N1 C18 H18A 108.9 2_575 .
N12 C18 H18A 108.9 . .
N1 C18 H18B 108.9 2_575 .
N12 C18 H18B 108.9 . .
H18A C18 H18B 107.7 . .
C8 C19 H19A 109.5 . .
C8 C19 H19B 109.5 . .
H19A C19 H19B 109.5 . .
C8 C19 H19C 109.5 . .
H19A C19 H19C 109.5 . .
H19B C19 H19C 109.5 . .
C9 C20 H20A 109.5 . .
C9 C20 H20B 109.5 . .
H20A C20 H20B 109.5 . .
C9 C20 H20C 109.5 . .
H20A C20 H20C 109.5 . .
H20B C20 H20C 109.5 . .
C1 N1 C18 122.4(3) . 2_575
C1 N1 C2 112.0(3) . .
C18 N1 C2 121.4(3) 2_575 .
C1 N2 C5 123.3(3) . .
C1 N2 C3 112.6(3) . .
C5 N2 C3 122.1(3) . .
C4 N3 C17 122.3(3) . 2_575
C4 N3 C2 112.1(3) . .
C17 N3 C2 122.7(3) 2_575 .
C4 N4 C3 112.7(3) . .
C4 N4 C6 122.6(3) . .
C3 N4 C6 122.3(3) . .
C7 N5 C5 120.1(3) . .
C7 N5 C8 113.2(3) . .
C5 N5 C8 126.4(3) . .
C7 N6 C11 120.6(3) . .
C7 N6 C9 113.2(3) . .
C11 N6 C9 125.8(3) . .
C10 N7 C6 120.2(3) . .
C10 N7 C8 112.9(3) . .
C6 N7 C8 126.9(3) . .
C10 N8 C12 120.8(3) . .
C10 N8 C9 112.6(3) . .
C12 N8 C9 125.2(3) . .
C13 N9 C14 112.2(3) . .
C13 N9 C11 122.8(3) . .
C14 N9 C11 122.9(3) . .
C13 N10 C15 112.1(3) . .
C13 N10 C17 122.0(3) . .
C15 N10 C17 123.0(3) . .
C16 N11 C14 112.4(3) . .
C16 N11 C12 123.6(3) . .
C14 N11 C12 123.9(3) . .
C16 N12 C18 122.2(3) . .
C16 N12 C15 112.5(3) . .
C18 N12 C15 123.5(3) . .
C1 O1 K1 127.7(2) . .
C7 O2 K1 135.3(2) . .
C13 O3 K1 132.3(2) . .

loop_
_geom_bond_atom_site_label_1
_geom_bond_atom_site_label_2
_geom_bond_distance
_geom_bond_site_symmetry_2
O1W K1 2.733(5) .
O1W' K1 2.541(13) .
O2W K1 2.933(4) 2_575
O3W K1 2.760(4) .
K1 O2 2.634(3) .
K1 O1 2.809(3) .
K1 O3 2.813(3) .
K1 O2W 2.933(4) 2_575
K1 O4W 3.126(11) .
C1 O1 1.225(4) .
C1 N2 1.359(5) .
C1 N1 1.374(5) .
C2 N3 1.445(4) .
C2 N1 1.450(4) .
C2 C3 1.551(5) .
C2 H2 0.9900 .
C3 N4 1.439(4) .
C3 N2 1.448(4) .
C3 H3 0.9900 .
C4 O4 1.221(4) .
C4 N4 1.371(5) .
C4 N3 1.379(5) .
C5 N2 1.447(4) .
C5 N5 1.449(4) .
C5 H5A 0.9800 .
C5 H5B 0.9800 .
C6 N7 1.448(4) .
C6 N4 1.457(4) .
C6 H6A 0.9800 .
C6 H6B 0.9800 .
C7 O2 1.223(4) .
C7 N6 1.352(5) .
C7 N5 1.363(4) .
C8 N7 1.461(4) .
C8 N5 1.467(4) .
C8 C19 1.526(5) .
C8 C9 1.595(5) .
C9 N6 1.468(4) .
C9 N8 1.469(4) .
C9 C20 1.520(5) .
C10 O5 1.228(4) .
C10 N8 1.367(4) .
C10 N7 1.369(5) .
C11 N6 1.449(4) .
C11 N9 1.449(5) .
C11 H11A 0.9800 .
C11 H11B 0.9800 .
C12 N11 1.454(4) .
C12 N8 1.455(4) .
C12 H12A 0.9800 .
C12 H12B 0.9800 .
C13 O3 1.223(4) .
C13 N9 1.369(4) .
C13 N10 1.371(5) .
C14 N11 1.444(4) .
C14 N9 1.445(5) .
C14 C15 1.543(5) .
C14 H14 0.9900 .
C15 N10 1.451(4) .
C15 N12 1.454(5) .
C15 H15 0.9900 .
C16 O6 1.225(4) .
C16 N12 1.360(4) .
C16 N11 1.376(5) .
C17 N3 1.441(4) 2_575
C17 N10 1.452(4) .
C17 H17A 0.9800 .
C17 H17B 0.9800 .
C18 N1 1.442(4) 2_575
C18 N12 1.447(5) .
C18 H18A 0.9800 .
C18 H18B 0.9800 .
C19 H19A 0.9700 .
C19 H19B 0.9700 .
C19 H19C 0.9700 .
C20 H20A 0.9700 .
C20 H20B 0.9700 .
C20 H20C 0.9700 .
N1 C18 1.442(4) 2_575
N3 C17 1.441(4) 2_575

loop_
_platon_squeeze_void_nr
_platon_squeeze_void_average_x
_platon_squeeze_void_average_y
_platon_squeeze_void_average_z
_platon_squeeze_void_volume
_platon_squeeze_void_count_electrons
_platon_squeeze_void_content
1 0.500 0.504 1.004 321 116 ' '
